data_1569373
loop_
_publ_author_name
'Zou, Yang'
'He, Jiawei'
'Li, Nengquan'
'Hu, Yuxuan'
'Luo, Sai'
'Cao, Xiaosong'
'Yang, Chuluo'

_publ_section_title
;
 Precisely regulating the double-boron-based multi-resonance framework
 towards pure-red emitters: high-performance OLEDs with CIE coordinates
 fully satisfying the BT. 2020 standard.
;
_journal_issue 9
_journal_name_full 'Materials horizons'
_journal_page_first 3712
_journal_page_last 3718
_journal_paper_doi 10.1039/d3mh00800b
_journal_volume 10
_journal_year 2023
_chemical_formula_moiety 'C52 H33 B2 N3 O'
_chemical_formula_sum 'C52 H33 B2 N3 O'
_chemical_formula_weight 737.43
_space_group_crystal_system monoclinic
_space_group_IT_number 14
_space_group_name_Hall '-P 2ybc'
_space_group_name_H-M_alt 'P 1 21/c 1'
_atom_sites_solution_hydrogens geom
_atom_sites_solution_primary dual
_audit_creation_date 2023-05-25
_audit_creation_method
;
Olex2 1.5
(compiled 2022.04.07 svn.rca3783a0 for OlexSys, GUI svn.r6498)
;
_audit_update_record
;
2023-05-26 deposited with the CCDC.	2023-06-27 downloaded from the CCDC.
;
_cell_angle_alpha 90
_cell_angle_beta 99.617(3)
_cell_angle_gamma 90
_cell_formula_units_Z 8
_cell_length_a 14.4911(10)
_cell_length_b 17.4128(12)
_cell_length_c 32.320(2)
_cell_measurement_reflns_used 9934
_cell_measurement_temperature 170.00
_cell_measurement_theta_max 48.301
_cell_measurement_theta_min 2.413
_cell_volume 8040.7(9)
_computing_cell_refinement 'SAINT V8.40B (?, 2016)'
_computing_data_reduction 'SAINT V8.40B (?, 2016)'
_computing_molecular_graphics 'Olex2 1.5 (Dolomanov et al., 2009)'
_computing_publication_material 'Olex2 1.5 (Dolomanov et al., 2009)'
_computing_structure_refinement 'SHELXL 2019/2 (Sheldrick, 2015)'
_computing_structure_solution 'SHELXT 2018/2 (Sheldrick, 2018)'
_diffrn_ambient_temperature 170.00
_diffrn_measured_fraction_theta_full 0.996
_diffrn_measured_fraction_theta_max 0.991
_diffrn_measurement_device_type 'Bruker D8 Venture'
_diffrn_measurement_method '\w and \f scans'
_diffrn_radiation_type GaK\a
_diffrn_radiation_wavelength 1.34139
_diffrn_reflns_av_R_equivalents 0.1145
_diffrn_reflns_av_unetI/netI 0.1255
_diffrn_reflns_Laue_measured_fraction_full 0.996
_diffrn_reflns_Laue_measured_fraction_max 0.991
_diffrn_reflns_limit_h_max 18
_diffrn_reflns_limit_h_min -18
_diffrn_reflns_limit_k_max 20
_diffrn_reflns_limit_k_min -21
_diffrn_reflns_limit_l_max 40
_diffrn_reflns_limit_l_min -40
_diffrn_reflns_number 113672
_diffrn_reflns_point_group_measured_fraction_full 0.996
_diffrn_reflns_point_group_measured_fraction_max 0.991
_diffrn_reflns_theta_full 53.594
_diffrn_reflns_theta_max 57.336
_diffrn_reflns_theta_min 2.413
_diffrn_source_current 3.57
_diffrn_source_power 0.24954300000000001
_diffrn_source_voltage 69.9
_exptl_absorpt_coefficient_mu 0.355
_exptl_absorpt_correction_T_max 0.7512
_exptl_absorpt_correction_T_min 0.4467
_exptl_absorpt_correction_type multi-scan
_exptl_absorpt_process_details
;
SADABS-2016/2 (Bruker,2016/2) was used for absorption correction.
wR2(int) was 0.1617 before and 0.1039 after correction.
The Ratio of minimum to maximum transmission is 0.5946.
The \l/2 correction factor is Not present.
;
_exptl_crystal_colour red
_exptl_crystal_colour_primary red
_exptl_crystal_density_diffrn 1.218
_exptl_crystal_description plate
_exptl_crystal_F_000 3072
_exptl_crystal_size_max 0.19
_exptl_crystal_size_mid 0.19
_exptl_crystal_size_min 0.06
_refine_diff_density_max 0.527
_refine_diff_density_min -0.357
_refine_diff_density_rms 0.086
_refine_ls_extinction_method none
_refine_ls_goodness_of_fit_ref 1.034
_refine_ls_hydrogen_treatment constr
_refine_ls_matrix_type full
_refine_ls_number_parameters 1051
_refine_ls_number_reflns 16502
_refine_ls_number_restraints 190
_refine_ls_restrained_S_all 1.030
_refine_ls_R_factor_all 0.1466
_refine_ls_R_factor_gt 0.1087
_refine_ls_shift/su_max 0.002
_refine_ls_shift/su_mean 0.000
_refine_ls_structure_factor_coef Fsqd
_refine_ls_weighting_details 'w=1/[\s^2^(Fo^2^)+(0.1636P)^2^+9.3806P] where P=(Fo^2^+2Fc^2^)/3'
_refine_ls_weighting_scheme calc
_refine_ls_wR_factor_gt 0.3062
_refine_ls_wR_factor_ref 0.3387
_reflns_Friedel_coverage 0.000
_reflns_number_gt 10223
_reflns_number_total 16502
_reflns_threshold_expression 'I > 2\s(I)'
_cod_data_source_file d3mh00800b2.cif
_cod_data_source_block 230520_czbno_0512_0m_a
_cod_depositor_comments 'Adding full bibliography for 1569373.cif.'
_cod_original_cell_volume 8040.7(10)
_cod_database_code 1569373
_shelx_shelxl_version_number 2019/2
_shelx_space_group_comment
;
The symmetry employed for this shelxl refinement is uniquely defined
by the following loop, which should always be used as a source of
symmetry information in preference to the above space-group names.
They are only intended as comments.
;
_shelx_estimated_absorpt_t_max 0.979
_shelx_estimated_absorpt_t_min 0.936
_olex2_refinement_description
;
1. Fixed Uiso
 At 1.2 times of:
  All C(H) groups
 At 1.5 times of:
  All C(H,H,H) groups
2. Rigid bond restraints
 N5, O2, C29, C102, C21, C64, C70, C96, C19, H21, C65, B2, C2, C80, H19, C77,
 H65, C27, C72, C83, C84, B3, N2, C93, C35, C76, C39, C59, C41, C57, N3, C61,
 C78, C25, C97, C103, H35, C43, C82, C37, C85, H41, C95, C101, C47, C63, C104,
 C87, C15, C69, H25A, H25B, H25C, H97A, H97B, H97C, H10A, H10B, H10C, H43, C71,
 C23, H37, H85, H95, H101, H47, C33, C55, C81, C3, H87, C73, C11, H69, H71, H23,
  C45, C7, H55, C49, H3, H73, C91, H11, H45, C79, H7, H49, H91, H79
 with sigma for 1-2 distances of 0.001 and sigma for 1-3 distances of 0.002
3.a Aromatic/amide H refined with riding coordinates:
 C9(H9), C13(H13), C17(H17), C24(H24), C31(H31), C32(H32), C52(H52), C53(H53),
 C54(H54), C56(H56), C58(H58), C60(H60), C62(H62), C66(H66), C67(H67), C68(H68),
  C74(H74), C75(H75), C86(H86), C88(H88), C90(H90), C92(H92), C98(H98),
 C100(H100), C3(H3), C7(H7), C11(H11), C19(H19), C21(H21), C23(H23), C35(H35),
 C37(H37), C41(H41), C43(H43), C45(H45), C47(H47), C49(H49), C55(H55), C65(H65),
  C69(H69), C71(H71), C73(H73), C79(H79), C85(H85), C87(H87), C91(H91),
 C95(H95), C101(H101)
3.b Idealised Me refined as rotating group:
 C51(H51A,H51B,H51C), C89(H89A,H89B,H89C), C99(H99A,H99B,H99C), C25(H25A,H25B,
 H25C), C97(H97A,H97B,H97C), C103(H10A,H10B,H10C)
;
_smtbx_masks_void_probe_radius 1.2
_smtbx_masks_void_truncation_radius 1.2
_olex2_submission_special_instructions 'No special instructions were received'

loop_
_space_group_symop_operation_xyz
'x, y, z'
'-x, y+1/2, -z+1/2'
'-x, -y, -z'
'x, -y-1/2, z-1/2'

loop_
_atom_site_label
_atom_site_type_symbol
_atom_site_fract_x
_atom_site_fract_y
_atom_site_fract_z
_atom_site_U_iso_or_equiv
_atom_site_adp_type
_atom_site_occupancy
_atom_site_site_symmetry_order
_atom_site_calc_flag
_atom_site_refinement_flags_posn
_atom_site_refinement_flags_adp
_atom_site_refinement_flags_occupancy
_atom_site_disorder_assembly
_atom_site_disorder_group
O1 O 0.4226(2) 0.55182(16) 0.85473(9) 0.0512(7) Uani 1 1 d . . . . .
N1 N 0.5205(2) 0.49724(18) 0.72289(11) 0.0467(8) Uani 1 1 d . . . . .
N4 N 0.3178(2) 0.51318(18) 0.68654(10) 0.0447(7) Uani 1 1 d . . . . .
N6 N 0.2904(2) 0.65748(19) 0.81198(11) 0.0492(8) Uani 1 1 d . . . . .
C1 C 0.4713(3) 0.5182(2) 0.78903(13) 0.0462(9) Uani 1 1 d . . . . .
C4 C 0.4502(3) 0.5198(2) 0.74493(13) 0.0441(9) Uani 1 1 d . . . . .
C5 C 0.6407(4) 0.3275(3) 0.95520(17) 0.0739(15) Uani 1 1 d . . . . .
C6 C 0.1997(3) 0.6813(2) 0.79364(14) 0.0494(9) Uani 1 1 d . . . . .
C8 C 0.2417(3) 0.5512(2) 0.66301(14) 0.0493(9) Uani 1 1 d . . . . .
C9 C 0.5273(3) 0.4413(3) 0.94319(15) 0.0650(12) Uani 1 1 d . . . . .
H9 H 0.521445 0.438038 0.971980 0.078 Uiso 1 1 calc R U . . .
C10 C 0.3372(3) 0.4490(2) 0.66375(12) 0.0438(8) Uani 1 1 d . . . . .
C12 C 0.5330(3) 0.5165(2) 0.68178(13) 0.0484(9) Uani 1 1 d . . . . .
C13 C 0.0758(3) 0.7604(3) 0.80971(16) 0.0604(11) Uani 1 1 d . . . . .
H13 H 0.050037 0.794166 0.827837 0.072 Uiso 1 1 calc R U . . .
C14 C 0.4833(3) 0.4998(2) 0.87698(13) 0.0503(10) Uani 1 1 d . . . . .
C16 C 0.2798(3) 0.4513(2) 0.62352(13) 0.0472(9) Uani 1 1 d . . . . .
C17 C 0.3321(4) 0.7975(3) 0.91700(15) 0.0671(13) Uani 1 1 d . . . . .
H17 H 0.338255 0.830488 0.940710 0.081 Uiso 1 1 calc R U . . .
C18 C 0.4130(3) 0.5572(2) 0.81193(13) 0.0459(9) Uani 1 1 d . . . . .
C20 C 0.3596(3) 0.5391(2) 0.72612(13) 0.0459(9) Uani 1 1 d . . . . .
C22 C 0.2204(3) 0.5177(2) 0.62310(13) 0.0484(9) Uani 1 1 d . . . . .
C24 C 0.3995(3) 0.3294(2) 0.64613(14) 0.0523(10) Uani 1 1 d . . . . .
H24 H 0.440565 0.287162 0.653309 0.063 Uiso 1 1 calc R U . . .
C26 C 0.3059(3) 0.5888(2) 0.74865(13) 0.0448(9) Uani 1 1 d . . . . .
C28 C 0.5946(3) 0.4512(2) 0.74125(13) 0.0476(9) Uani 1 1 d . . . . .
C30 C 0.3385(3) 0.6026(2) 0.79131(13) 0.0458(9) Uani 1 1 d . . . . .
C31 C 0.4092(4) 0.7550(3) 0.90949(15) 0.0656(12) Uani 1 1 d . . . . .
H31 H 0.467297 0.759955 0.927921 0.079 Uiso 1 1 calc R U . . .
C32 C 0.3954(3) 0.3862(2) 0.67570(14) 0.0484(9) Uani 1 1 d . . . . .
H32 H 0.430993 0.382595 0.703128 0.058 Uiso 1 1 calc R U . . .
C34 C 0.6117(3) 0.4763(2) 0.67305(14) 0.0535(10) Uani 1 1 d . . . . .
C36 C 0.1898(3) 0.6093(2) 0.67818(14) 0.0530(10) Uani 1 1 d . . . . .
C38 C 0.6116(3) 0.4283(2) 0.78292(14) 0.0509(10) Uani 1 1 d . . . . .
C40 C 0.6503(3) 0.4334(3) 0.71109(15) 0.0560(11) Uani 1 1 d . . . . .
C42 C 0.1552(3) 0.6645(2) 0.75374(14) 0.0496(10) Uani 1 1 d . . . . .
C44 C 0.2394(3) 0.7436(2) 0.85656(14) 0.0536(10) Uani 1 1 d . . . . .
C46 C 0.5460(3) 0.4550(2) 0.85856(14) 0.0521(10) Uani 1 1 d . . . . .
C48 C 0.3174(3) 0.6988(2) 0.84965(13) 0.0498(9) Uani 1 1 d . . . . .
C50 C 0.1656(3) 0.7314(2) 0.82150(14) 0.0548(10) Uani 1 1 d . . . . .
C51 C 0.7066(5) 0.3637(4) 0.9917(2) 0.102(2) Uani 1 1 d . . . . .
H51A H 0.754219 0.394078 0.980825 0.152 Uiso 1 1 calc R U . . .
H51B H 0.737134 0.323176 1.010132 0.152 Uiso 1 1 calc R U . . .
H51C H 0.670845 0.397119 1.007605 0.152 Uiso 1 1 calc R U . . .
C52 C 0.5977(3) 0.4004(3) 0.88612(15) 0.0559(11) Uani 1 1 d . . . . .
H52 H 0.641122 0.368675 0.875122 0.067 Uiso 1 1 calc R U . . .
C53 C 0.0240(3) 0.7397(3) 0.77140(16) 0.0616(12) Uani 1 1 d . . . . .
H53 H -0.038540 0.757421 0.763928 0.074 Uiso 1 1 calc R U . . .
C54 C 0.1483(3) 0.5499(3) 0.59428(15) 0.0592(11) Uani 1 1 d . . . . .
H54 H 0.132739 0.529621 0.566715 0.071 Uiso 1 1 calc R U . . .
C56 C 0.2854(3) 0.3919(3) 0.59520(14) 0.0544(10) Uani 1 1 d . . . . .
H56 H 0.247667 0.392717 0.568175 0.065 Uiso 1 1 calc R U . . .
C58 C 0.4872(3) 0.5688(2) 0.65349(14) 0.0532(10) Uani 1 1 d . . . . .
H58 H 0.436176 0.598024 0.660001 0.064 Uiso 1 1 calc R U . . .
C60 C 0.4023(3) 0.7054(2) 0.87546(14) 0.0557(10) Uani 1 1 d . . . . .
H60 H 0.454958 0.676863 0.870197 0.067 Uiso 1 1 calc R U . . .
C62 C 0.3463(3) 0.3318(3) 0.60682(15) 0.0574(11) Uani 1 1 d . . . . .
H62 H 0.351492 0.291688 0.587409 0.069 Uiso 1 1 calc R U . . .
C66 C 0.4766(3) 0.4940(3) 0.91882(14) 0.0567(10) Uani 1 1 d . . . . .
H66 H 0.436042 0.527399 0.930561 0.068 Uiso 1 1 calc R U . . .
C67 C 0.0998(4) 0.6122(3) 0.60672(16) 0.0668(13) Uani 1 1 d . . . . .
H67 H 0.052743 0.636300 0.586975 0.080 Uiso 1 1 calc R U . . .
C68 C 0.0624(3) 0.6934(2) 0.74380(16) 0.0565(11) Uani 1 1 d . . . . .
H68 H 0.025748 0.680613 0.717526 0.068 Uiso 1 1 calc R U . . .
C74 C 0.1190(3) 0.6400(3) 0.64779(16) 0.0628(12) Uani 1 1 d . . . . .
H74 H 0.082553 0.681399 0.655451 0.075 Uiso 1 1 calc R U . . .
C75 C 0.5918(4) 0.5347(3) 0.60566(17) 0.0709(14) Uani 1 1 d . . . . .
H75 H 0.609649 0.540110 0.578838 0.085 Uiso 1 1 calc R U . . .
C86 C 0.6393(3) 0.4850(3) 0.63433(16) 0.0669(13) Uani 1 1 d . . . . .
H86 H 0.690947 0.456696 0.627731 0.080 Uiso 1 1 calc R U . . .
C88 C 0.7259(3) 0.3846(3) 0.72241(17) 0.0624(12) Uani 1 1 d . . . . .
H88 H 0.764153 0.370131 0.702558 0.075 Uiso 1 1 calc R U . . .
C89 C 0.6976(5) 0.2758(4) 0.9310(2) 0.096(2) Uani 1 1 d . . . . .
H89A H 0.656496 0.253614 0.906824 0.144 Uiso 1 1 calc R U . . .
H89B H 0.726210 0.234489 0.949407 0.144 Uiso 1 1 calc R U . . .
H89C H 0.746812 0.306075 0.921263 0.144 Uiso 1 1 calc R U . . .
C90 C 0.6905(3) 0.3789(3) 0.79286(16) 0.0602(12) Uani 1 1 d . . . . .
H90 H 0.706674 0.359962 0.820694 0.072 Uiso 1 1 calc R U . . .
C92 C 0.2476(4) 0.7925(3) 0.89074(15) 0.0648(12) Uani 1 1 d . . . . .
H92 H 0.195673 0.822104 0.895902 0.078 Uiso 1 1 calc R U . . .
C94 C 0.5890(3) 0.3906(3) 0.92732(15) 0.0613(12) Uani 1 1 d . . . . .
C98 C 0.7444(3) 0.3575(3) 0.76308(18) 0.0670(13) Uani 1 1 d . . . . .
H98 H 0.795380 0.323311 0.770901 0.080 Uiso 1 1 calc R U . . .
C99 C 0.5684(5) 0.2755(4) 0.9722(2) 0.103(2) Uani 1 1 d . . . . .
H99A H 0.541123 0.303513 0.993508 0.155 Uiso 1 1 calc R U . . .
H99B H 0.599781 0.229128 0.984737 0.155 Uiso 1 1 calc R U . . .
H99C H 0.518777 0.260944 0.949077 0.155 Uiso 1 1 calc R U . . .
C100 C 0.5173(4) 0.5774(3) 0.61563(15) 0.0626(12) Uani 1 1 d . . . . .
H100 H 0.486629 0.613236 0.595833 0.075 Uiso 1 1 calc R U . . .
B1 B 0.2121(3) 0.6227(2) 0.72522(16) 0.0477(10) Uani 1 1 d . . . . .
B4 B 0.5486(3) 0.4649(3) 0.81174(16) 0.0484(11) Uani 1 1 d . . . . .
O2 O 0.8424(2) 0.54976(18) 0.64788(12) 0.0701(7) Uani 1 1 d . U . . .
N3 N 0.8675(3) 0.5105(2) 0.81575(14) 0.0641(7) Uani 1 1 d . U . . .
N2 N 1.0424(2) 0.4974(2) 0.77810(13) 0.0610(7) Uani 1 1 d . U . . .
N5 N 0.7419(3) 0.6547(2) 0.69143(15) 0.0703(8) Uani 1 1 d . U . . .
C2 C 0.8063(3) 0.5845(2) 0.75444(18) 0.0658(8) Uani 1 1 d . U . . .
C3 C 0.7072(5) 0.6031(4) 0.8972(2) 0.0933(15) Uani 1 1 d . U . . .
H3 H 0.675335 0.626070 0.917465 0.112 Uiso 1 1 calc R U . . .
C7 C 0.9883(4) 0.3312(3) 0.85662(18) 0.0683(10) Uani 1 1 d . U . . .
H7 H 1.025491 0.290040 0.849378 0.082 Uiso 1 1 calc R U . . .
C11 C 1.1197(4) 0.5793(3) 0.8846(2) 0.0818(13) Uani 1 1 d . U . . .
H11 H 1.104812 0.616385 0.903984 0.098 Uiso 1 1 calc R U . . .
C15 C 1.1711(3) 0.4766(3) 0.82779(17) 0.0655(9) Uani 1 1 d . U . . .
C19 C 0.8868(4) 0.4475(3) 0.55665(19) 0.0763(11) Uani 1 1 d . U . . .
H19 H 0.861528 0.446709 0.527571 0.092 Uiso 1 1 calc R U . . .
C21 C 0.8512(4) 0.4987(3) 0.58302(18) 0.0734(10) Uani 1 1 d . U . . .
H21 H 0.801600 0.532445 0.572049 0.088 Uiso 1 1 calc R U . . .
C23 C 0.5077(4) 0.7386(3) 0.7339(2) 0.0883(13) Uani 1 1 d . U . . .
H23 H 0.452016 0.757270 0.742311 0.106 Uiso 1 1 calc R U . . .
C25 C 1.0413(5) 0.3765(5) 0.5113(2) 0.0992(18) Uani 1 1 d . U . . .
H25A H 1.093901 0.406919 0.525722 0.149 Uiso 1 1 calc R U . . .
H25B H 0.996215 0.410604 0.494260 0.149 Uiso 1 1 calc R U . . .
H25C H 1.064342 0.338591 0.493080 0.149 Uiso 1 1 calc R U . . .
C27 C 1.0883(3) 0.4272(2) 0.71769(16) 0.0596(8) Uani 1 1 d . U . . .
C29 C 0.8878(3) 0.5001(3) 0.62475(16) 0.0632(8) Uani 1 1 d . U . . .
C33 C 0.8809(4) 0.4483(3) 0.87941(18) 0.0687(9) Uani 1 1 d . U . . .
C35 C 1.1595(3) 0.3770(3) 0.70798(18) 0.0680(10) Uani 1 1 d . U . . .
H35 H 1.155154 0.357339 0.680310 0.082 Uiso 1 1 calc R U . . .
C37 C 0.5296(4) 0.7585(3) 0.6947(2) 0.0795(11) Uani 1 1 d . U . . .
H37 H 0.489718 0.792023 0.676662 0.095 Uiso 1 1 calc R U . . .
C39 C 0.6094(4) 0.7293(3) 0.6824(2) 0.0770(10) Uani 1 1 d . U . . .
C41 C 0.8012(4) 0.6999(3) 0.62689(19) 0.0782(11) Uani 1 1 d . U . . .
H41 H 0.857722 0.671268 0.631818 0.094 Uiso 1 1 calc R U . . .
C43 C 1.2353(3) 0.3565(3) 0.73839(19) 0.0723(10) Uani 1 1 d . U . . .
H43 H 1.280359 0.321717 0.730913 0.087 Uiso 1 1 calc R U . . .
C45 C 0.9129(4) 0.3924(3) 0.9089(2) 0.0798(12) Uani 1 1 d . U . . .
H45 H 0.897650 0.394123 0.936320 0.096 Uiso 1 1 calc R U . . .
C47 C 0.6958(5) 0.7886(3) 0.5840(2) 0.0946(14) Uani 1 1 d . U . . .
H47 H 0.679555 0.817195 0.558768 0.114 Uiso 1 1 calc R U . . .
C49 C 0.7672(4) 0.5425(3) 0.9089(2) 0.0832(12) Uani 1 1 d . U . . .
H49 H 0.773660 0.521247 0.936284 0.100 Uiso 1 1 calc R U . . .
C55 C 0.9570(3) 0.3858(2) 0.82664(18) 0.0615(9) Uani 1 1 d . U . . .
H55 H 0.970017 0.381900 0.798861 0.074 Uiso 1 1 calc R U . . .
C57 C 0.6537(4) 0.7395(3) 0.64761(19) 0.0739(9) Uani 1 1 d . U . . .
C59 C 0.6512(3) 0.6614(3) 0.7507(2) 0.0738(9) Uani 1 1 d . U . . .
C61 C 0.7430(4) 0.6033(3) 0.8246(2) 0.0746(10) Uani 1 1 d . U . . .
C63 C 0.9060(3) 0.4464(2) 0.83876(17) 0.0623(8) Uani 1 1 d . U . . .
C64 C 0.9660(3) 0.4551(3) 0.64219(17) 0.0629(8) Uani 1 1 d . U . . .
C65 C 0.9986(3) 0.4040(3) 0.61451(17) 0.0660(9) Uani 1 1 d . U . . .
H65 H 1.050539 0.372472 0.625269 0.079 Uiso 1 1 calc R U . . .
C69 C 1.0602(4) 0.5694(3) 0.84715(18) 0.0719(10) Uani 1 1 d . U . . .
H69 H 1.003269 0.597422 0.840901 0.086 Uiso 1 1 calc R U . . .
C70 C 0.8070(3) 0.6003(3) 0.71209(18) 0.0666(8) Uani 1 1 d . U . . .
C71 C 1.2478(3) 0.3843(3) 0.77883(18) 0.0707(10) Uani 1 1 d . U . . .
H71 H 1.301038 0.369725 0.798586 0.085 Uiso 1 1 calc R U . . .
C72 C 0.6665(3) 0.6781(2) 0.71163(19) 0.0687(8) Uani 1 1 d . U . . .
C73 C 1.2281(4) 0.4877(3) 0.86658(19) 0.0788(12) Uani 1 1 d . U . . .
H73 H 1.285953 0.461097 0.873150 0.095 Uiso 1 1 calc R U . . .
C76 C 1.1025(3) 0.4511(3) 0.75984(17) 0.0614(8) Uani 1 1 d . U . . .
C77 C 0.9605(3) 0.3964(3) 0.57263(18) 0.0722(9) Uani 1 1 d . U . . .
C78 C 1.0861(3) 0.5170(3) 0.81877(17) 0.0626(8) Uani 1 1 d . U . . .
C79 C 0.9675(4) 0.3342(3) 0.8971(2) 0.0835(14) Uani 1 1 d . U . . .
H79 H 0.991194 0.295610 0.916796 0.100 Uiso 1 1 calc R U . . .
C80 C 0.9549(3) 0.5181(2) 0.75701(16) 0.0597(8) Uani 1 1 d . U . . .
C81 C 0.8176(4) 0.5135(3) 0.87965(19) 0.0739(10) Uani 1 1 d . U . . .
C82 C 1.1816(3) 0.4341(3) 0.79036(17) 0.0652(8) Uani 1 1 d . U . . .
C83 C 0.7398(4) 0.6939(3) 0.65377(19) 0.0736(9) Uani 1 1 d . U . . .
C84 C 0.8777(3) 0.5366(2) 0.77666(17) 0.0619(8) Uani 1 1 d . U . . .
C85 C 0.5676(3) 0.6918(3) 0.7603(2) 0.0793(11) Uani 1 1 d . U . . .
H85 H 0.551215 0.679233 0.786695 0.095 Uiso 1 1 calc R U . . .
C87 C 0.6927(4) 0.6307(3) 0.8573(2) 0.0823(12) Uani 1 1 d . U . . .
H87 H 0.647398 0.670056 0.850234 0.099 Uiso 1 1 calc R U . . .
C91 C 1.2009(4) 0.5364(4) 0.8948(2) 0.0873(13) Uani 1 1 d . U . . .
H91 H 1.237771 0.541332 0.921872 0.105 Uiso 1 1 calc R U . . .
C93 C 0.9932(4) 0.3351(4) 0.5438(2) 0.0858(11) Uani 1 1 d . U . . .
C95 C 0.7824(5) 0.7480(4) 0.5917(2) 0.0972(16) Uani 1 1 d . U . . .
H95 H 0.826733 0.753470 0.573360 0.117 Uiso 1 1 calc R U . . .
C96 C 0.9427(3) 0.5160(2) 0.71282(17) 0.0618(8) Uani 1 1 d . U . . .
C97 C 1.0608(5) 0.2774(4) 0.5678(2) 0.1040(18) Uani 1 1 d . U . . .
H97A H 1.088275 0.245857 0.547896 0.156 Uiso 1 1 calc R U . . .
H97B H 1.026957 0.244355 0.584732 0.156 Uiso 1 1 calc R U . . .
H97C H 1.110570 0.304866 0.586225 0.156 Uiso 1 1 calc R U . . .
C101 C 0.6365(5) 0.7868(3) 0.6122(2) 0.0933(14) Uani 1 1 d . U . . .
H101 H 0.582101 0.818180 0.607843 0.112 Uiso 1 1 calc R U . . .
C102 C 0.8654(3) 0.5547(3) 0.69032(17) 0.0641(9) Uani 1 1 d . U . . .
C103 C 0.9077(5) 0.2931(5) 0.5198(3) 0.116(2) Uani 1 1 d . U . . .
H10A H 0.926444 0.263293 0.496863 0.174 Uiso 1 1 calc R U . . .
H10B H 0.860019 0.330775 0.508250 0.174 Uiso 1 1 calc R U . . .
H10C H 0.882057 0.258547 0.538928 0.174 Uiso 1 1 calc R U . . .
C104 C 0.8081(3) 0.5464(3) 0.84047(18) 0.0671(9) Uani 1 1 d . U . . .
B2 B 1.0028(3) 0.4641(3) 0.6893(2) 0.0606(9) Uani 1 1 d . U . . .
B3 B 0.7305(4) 0.6181(3) 0.7792(2) 0.0696(9) Uani 1 1 d . U . . .

loop_
_atom_site_aniso_label
_atom_site_aniso_U_11
_atom_site_aniso_U_22
_atom_site_aniso_U_33
_atom_site_aniso_U_23
_atom_site_aniso_U_13
_atom_site_aniso_U_12
O1 0.0526(16) 0.0467(16) 0.0537(17) 0.0006(12) 0.0070(13) 0.0035(13)
N1 0.0427(17) 0.0391(17) 0.059(2) -0.0019(14) 0.0104(15) 0.0031(14)
N4 0.0435(17) 0.0361(16) 0.0543(19) 0.0015(14) 0.0081(14) 0.0054(13)
N6 0.0521(19) 0.0380(17) 0.059(2) -0.0027(14) 0.0138(16) 0.0018(14)
C1 0.043(2) 0.0346(19) 0.061(3) 0.0000(17) 0.0091(17) -0.0027(16)
C4 0.043(2) 0.0354(19) 0.056(2) -0.0028(16) 0.0121(17) 0.0004(16)
C5 0.059(3) 0.077(3) 0.078(3) 0.025(3) -0.011(2) 0.000(3)
C6 0.048(2) 0.0339(19) 0.068(3) 0.0037(18) 0.0162(19) 0.0042(17)
C8 0.044(2) 0.041(2) 0.062(3) 0.0080(18) 0.0060(18) 0.0038(17)
C9 0.058(3) 0.072(3) 0.059(3) 0.004(2) -0.008(2) -0.008(2)
C10 0.0397(19) 0.0372(19) 0.055(2) 0.0010(16) 0.0103(16) -0.0031(15)
C12 0.044(2) 0.046(2) 0.056(2) -0.0086(18) 0.0113(17) -0.0072(17)
C13 0.064(3) 0.041(2) 0.081(3) 0.001(2) 0.024(2) 0.010(2)
C14 0.047(2) 0.043(2) 0.058(3) 0.0047(18) -0.0010(18) -0.0035(17)
C16 0.047(2) 0.038(2) 0.057(2) 0.0040(17) 0.0101(18) -0.0067(16)
C17 0.098(4) 0.046(2) 0.059(3) -0.005(2) 0.018(3) 0.005(2)
C18 0.048(2) 0.0349(19) 0.055(2) 0.0002(16) 0.0085(17) -0.0010(16)
C20 0.048(2) 0.0367(19) 0.053(2) 0.0016(16) 0.0097(17) 0.0021(16)
C22 0.047(2) 0.043(2) 0.054(2) 0.0021(17) 0.0055(17) -0.0063(17)
C24 0.047(2) 0.036(2) 0.075(3) -0.0026(19) 0.012(2) -0.0042(17)
C26 0.045(2) 0.0351(19) 0.056(2) 0.0008(16) 0.0119(17) 0.0028(16)
C28 0.0373(19) 0.042(2) 0.062(3) -0.0101(18) 0.0048(17) -0.0016(16)
C30 0.045(2) 0.0337(18) 0.060(2) 0.0011(17) 0.0112(17) -0.0004(16)
C31 0.077(3) 0.056(3) 0.065(3) -0.006(2) 0.014(2) -0.011(2)
C32 0.045(2) 0.039(2) 0.061(3) 0.0047(18) 0.0103(18) -0.0013(16)
C34 0.045(2) 0.049(2) 0.068(3) -0.012(2) 0.0126(19) -0.0068(18)
C36 0.053(2) 0.044(2) 0.062(3) 0.0063(19) 0.0073(19) 0.0050(18)
C38 0.0380(19) 0.042(2) 0.069(3) -0.0073(19) -0.0011(18) -0.0007(17)
C40 0.039(2) 0.053(2) 0.076(3) -0.019(2) 0.0101(19) -0.0069(18)
C42 0.048(2) 0.0305(18) 0.069(3) 0.0045(17) 0.0068(19) 0.0054(16)
C44 0.065(3) 0.039(2) 0.061(3) 0.0009(18) 0.022(2) 0.0037(19)
C46 0.045(2) 0.046(2) 0.062(3) -0.0033(19) -0.0010(18) -0.0066(18)
C48 0.060(2) 0.037(2) 0.054(2) 0.0018(17) 0.0151(19) -0.0027(18)
C50 0.067(3) 0.035(2) 0.066(3) -0.0007(18) 0.021(2) 0.0049(19)
C51 0.092(4) 0.104(5) 0.093(4) 0.019(4) -0.033(3) 0.003(4)
C52 0.045(2) 0.047(2) 0.070(3) 0.001(2) -0.0060(19) -0.0038(18)
C53 0.054(3) 0.046(2) 0.085(3) 0.001(2) 0.013(2) 0.014(2)
C54 0.058(3) 0.053(3) 0.062(3) 0.006(2) -0.002(2) 0.005(2)
C56 0.055(2) 0.052(2) 0.056(3) -0.0058(19) 0.0068(19) -0.006(2)
C58 0.058(2) 0.044(2) 0.060(3) -0.0038(19) 0.015(2) -0.0105(19)
C60 0.063(3) 0.043(2) 0.062(3) -0.0012(19) 0.016(2) 0.000(2)
C62 0.068(3) 0.043(2) 0.062(3) -0.0069(19) 0.015(2) -0.005(2)
C66 0.053(2) 0.056(3) 0.059(3) -0.001(2) 0.002(2) -0.003(2)
C67 0.066(3) 0.056(3) 0.072(3) 0.006(2) -0.005(2) 0.006(2)
C68 0.051(2) 0.042(2) 0.078(3) 0.002(2) 0.013(2) 0.0085(19)
C74 0.058(3) 0.055(3) 0.073(3) 0.006(2) 0.004(2) 0.012(2)
C75 0.069(3) 0.081(4) 0.066(3) -0.007(3) 0.023(3) -0.022(3)
C86 0.053(3) 0.073(3) 0.078(3) -0.026(3) 0.021(2) -0.014(2)
C88 0.039(2) 0.062(3) 0.086(3) -0.024(2) 0.007(2) 0.0025(19)
C89 0.080(4) 0.085(4) 0.115(5) 0.025(4) -0.010(3) 0.030(3)
C90 0.041(2) 0.056(3) 0.079(3) -0.011(2) -0.006(2) 0.0050(19)
C92 0.090(4) 0.047(2) 0.061(3) 0.002(2) 0.021(3) 0.014(2)
C94 0.050(2) 0.061(3) 0.065(3) 0.009(2) -0.012(2) -0.005(2)
C98 0.045(2) 0.058(3) 0.094(4) -0.019(3) 0.000(2) 0.006(2)
C99 0.089(4) 0.105(5) 0.106(5) 0.051(4) -0.012(4) -0.006(4)
C100 0.067(3) 0.055(3) 0.066(3) -0.001(2) 0.012(2) -0.018(2)
B1 0.046(2) 0.031(2) 0.067(3) 0.0028(19) 0.011(2) -0.0026(18)
B4 0.038(2) 0.034(2) 0.070(3) -0.001(2) 0.000(2) -0.0054(18)
O2 0.0563(17) 0.0503(17) 0.0957(14) 0.0089(14) -0.0106(14) -0.0004(13)
N3 0.0477(19) 0.0412(16) 0.0995(18) -0.0054(14) 0.0015(15) -0.0011(12)
N2 0.0420(13) 0.0407(18) 0.0944(18) 0.0094(15) -0.0063(12) -0.0023(12)
N5 0.0541(18) 0.0400(18) 0.109(2) 0.0001(15) -0.0092(14) 0.0028(13)
C2 0.0485(19) 0.037(2) 0.1031(17) -0.0089(18) -0.0111(16) 0.0010(14)
C3 0.094(4) 0.062(3) 0.125(3) -0.015(3) 0.024(3) 0.009(2)
C7 0.060(3) 0.039(2) 0.105(3) 0.0029(18) 0.009(2) -0.0045(17)
C11 0.074(3) 0.064(3) 0.100(3) 0.001(2) -0.008(2) -0.020(2)
C15 0.0433(18) 0.055(2) 0.093(2) 0.0250(17) -0.0038(14) -0.0107(14)
C19 0.060(3) 0.084(3) 0.081(2) 0.0152(19) 0.001(2) -0.0166(18)
C21 0.057(3) 0.066(3) 0.0907(18) 0.0125(19) -0.0078(18) -0.0165(18)
C23 0.064(3) 0.051(3) 0.143(4) -0.007(3) -0.002(2) 0.014(2)
C25 0.077(4) 0.140(6) 0.080(3) 0.001(3) 0.011(3) -0.023(3)
C27 0.0415(17) 0.043(2) 0.0927(16) 0.0199(17) 0.0071(14) -0.0047(13)
C29 0.047(2) 0.052(2) 0.0864(17) 0.0159(17) 0.0009(15) -0.0137(13)
C33 0.059(3) 0.046(2) 0.100(2) -0.0066(16) 0.009(2) -0.0095(14)
C35 0.051(2) 0.061(3) 0.094(2) 0.029(2) 0.0182(16) 0.0061(17)
C37 0.055(2) 0.041(2) 0.130(3) -0.012(2) -0.0204(19) 0.0058(18)
C39 0.056(2) 0.043(2) 0.121(3) -0.006(2) -0.0173(17) 0.0029(17)
C41 0.076(3) 0.047(3) 0.103(3) 0.007(2) -0.0105(18) 0.003(2)
C43 0.045(2) 0.073(3) 0.102(2) 0.037(2) 0.0217(19) 0.0088(19)
C45 0.082(3) 0.054(3) 0.107(3) 0.0062(19) 0.024(3) -0.0062(19)
C47 0.107(4) 0.058(3) 0.104(4) 0.010(3) -0.024(2) 0.012(3)
C49 0.080(3) 0.060(3) 0.111(3) -0.012(2) 0.019(3) -0.001(2)
C55 0.045(2) 0.0378(18) 0.099(3) -0.0021(16) 0.0049(19) -0.0073(14)
C57 0.067(2) 0.041(2) 0.099(2) -0.0137(18) -0.0278(16) 0.0032(18)
C59 0.054(2) 0.041(2) 0.121(2) -0.005(2) -0.0017(16) 0.0030(16)
C61 0.062(3) 0.043(2) 0.1156(18) -0.012(2) 0.004(2) 0.0023(16)
C63 0.049(2) 0.0372(17) 0.098(2) -0.0034(14) 0.0045(19) -0.0074(13)
C64 0.047(2) 0.049(2) 0.0900(16) 0.0157(16) 0.0037(15) -0.0125(14)
C65 0.046(2) 0.061(3) 0.0883(19) 0.0133(18) 0.0061(17) -0.0132(16)
C69 0.068(3) 0.044(2) 0.097(3) 0.0062(18) -0.0066(18) -0.0113(18)
C70 0.047(2) 0.039(2) 0.1049(17) -0.0043(16) -0.0135(17) -0.0006(13)
C71 0.040(2) 0.072(3) 0.100(2) 0.040(2) 0.0108(18) 0.0057(17)
C72 0.0470(19) 0.035(2) 0.115(2) -0.0079(19) -0.0124(16) -0.0014(14)
C73 0.049(2) 0.081(3) 0.099(3) 0.023(2) -0.0103(18) -0.013(2)
C76 0.0388(17) 0.048(2) 0.0941(17) 0.0170(17) -0.0001(14) -0.0016(14)
C77 0.052(2) 0.075(3) 0.0878(19) 0.0112(17) 0.0088(16) -0.0196(16)
C78 0.0446(18) 0.043(2) 0.094(2) 0.0114(16) -0.0064(14) -0.0127(14)
C79 0.090(4) 0.051(2) 0.113(3) 0.014(2) 0.027(3) 0.000(2)
C80 0.0414(14) 0.037(2) 0.0943(14) 0.0051(18) -0.0067(11) -0.0026(14)
C81 0.067(3) 0.049(2) 0.105(2) -0.0098(18) 0.013(2) -0.0054(16)
C82 0.0389(17) 0.059(3) 0.095(2) 0.0277(17) 0.0021(14) -0.0028(14)
C83 0.058(2) 0.047(2) 0.105(3) -0.0008(19) -0.0174(16) -0.0031(17)
C84 0.0444(16) 0.039(2) 0.0964(19) -0.0052(16) -0.0068(14) -0.0013(14)
C85 0.053(2) 0.047(3) 0.132(3) -0.008(2) -0.001(2) 0.0040(18)
C87 0.075(3) 0.044(2) 0.127(3) -0.017(2) 0.013(3) 0.005(2)
C91 0.069(3) 0.084(4) 0.100(3) 0.010(2) -0.016(2) -0.020(2)
C93 0.060(3) 0.102(4) 0.095(3) -0.0035(17) 0.0130(19) -0.0169(18)
C95 0.100(4) 0.066(3) 0.116(4) 0.023(3) -0.009(3) 0.008(3)
C96 0.0415(18) 0.043(2) 0.0944(14) 0.0066(18) -0.0075(14) -0.0037(13)
C97 0.103(4) 0.090(4) 0.120(5) -0.002(3) 0.022(3) 0.004(3)
C101 0.093(4) 0.060(3) 0.111(4) 0.001(2) -0.026(2) 0.013(3)
C102 0.047(2) 0.042(2) 0.0959(15) 0.0036(18) -0.0105(15) -0.0008(13)
C103 0.089(4) 0.121(6) 0.137(6) -0.035(4) 0.014(3) -0.038(3)
C104 0.054(2) 0.042(2) 0.102(2) -0.0140(16) 0.0023(18) -0.0037(13)
B2 0.043(2) 0.044(2) 0.0914(16) 0.0134(19) 0.0011(15) -0.0067(14)
B3 0.047(2) 0.038(2) 0.1186(19) -0.003(2) -0.0005(18) -0.0030(16)

loop_
_atom_type_symbol
_atom_type_description
_atom_type_scat_dispersion_real
_atom_type_scat_dispersion_imag
_atom_type_scat_source
C C 0.0137 0.0067 'International Tables Vol C Tables 4.2.6.8 and 6.1.1.4'
H H 0.0000 0.0000 'International Tables Vol C Tables 4.2.6.8 and 6.1.1.4'
B B 0.0070 0.0029 'International Tables Vol C Tables 4.2.6.8 and 6.1.1.4'
N N 0.0241 0.0134 'International Tables Vol C Tables 4.2.6.8 and 6.1.1.4'
O O 0.0389 0.0241 'International Tables Vol C Tables 4.2.6.8 and 6.1.1.4'

loop_
_geom_angle_atom_site_label_1
_geom_angle_atom_site_label_2
_geom_angle_atom_site_label_3
_geom_angle
_geom_angle_site_symmetry_1
_geom_angle_site_symmetry_3
_geom_angle_publ_flag
C18 O1 C14 121.3(3) . . ?
C4 N1 C12 129.4(3) . . ?
C28 N1 C4 121.5(3) . . ?
C28 N1 C12 109.1(3) . . ?
C10 N4 C8 107.6(3) . . ?
C10 N4 C20 130.5(3) . . ?
C20 N4 C8 121.8(3) . . ?
C6 N6 C30 119.8(3) . . ?
C6 N6 C48 108.5(3) . . ?
C48 N6 C30 131.6(4) . . ?
C4 C1 B4 120.8(4) . . ?
C18 C1 C4 118.8(4) . . ?
C18 C1 B4 119.9(4) . . ?
N1 C4 C1 117.3(3) . . ?
C20 C4 N1 124.1(4) . . ?
C20 C4 C1 118.5(3) . . ?
C51 C5 C94 109.8(5) . . ?
C51 C5 C99 109.9(5) . . ?
C89 C5 C51 108.6(5) . . ?
C89 C5 C94 112.0(5) . . ?
C89 C5 C99 107.0(5) . . ?
C94 C5 C99 109.5(4) . . ?
C42 C6 N6 126.2(4) . . ?
C42 C6 C50 125.1(4) . . ?
C50 C6 N6 108.5(4) . . ?
N4 C8 C22 109.6(3) . . ?
N4 C8 C36 125.1(4) . . ?
C36 C8 C22 125.1(4) . . ?
C66 C9 H9 119.0 . . ?
C66 C9 C94 122.1(5) . . ?
C94 C9 H9 119.0 . . ?
N4 C10 C16 108.8(3) . . ?
N4 C10 C32 130.4(4) . . ?
C32 C10 C16 120.6(4) . . ?
C34 C12 N1 107.9(4) . . ?
C58 C12 N1 131.1(4) . . ?
C58 C12 C34 120.8(4) . . ?
C50 C13 H13 120.2 . . ?
C53 C13 H13 120.2 . . ?
C53 C13 C50 119.7(4) . . ?
O1 C14 C46 123.1(4) . . ?
C66 C14 O1 114.7(4) . . ?
C66 C14 C46 122.2(4) . . ?
C10 C16 C22 106.8(3) . . ?
C56 C16 C10 119.4(4) . . ?
C56 C16 C22 133.6(4) . . ?
C31 C17 H17 119.4 . . ?
C92 C17 H17 119.4 . . ?
C92 C17 C31 121.1(5) . . ?
O1 C18 C1 122.4(4) . . ?
O1 C18 C30 117.1(3) . . ?
C1 C18 C30 120.5(4) . . ?
N4 C20 C26 118.0(3) . . ?
C4 C20 N4 123.8(3) . . ?
C4 C20 C26 118.3(4) . . ?
C8 C22 C16 106.6(3) . . ?
C54 C22 C8 118.2(4) . . ?
C54 C22 C16 135.1(4) . . ?
C32 C24 H24 118.8 . . ?
C62 C24 H24 118.8 . . ?
C62 C24 C32 122.4(4) . . ?
C20 C26 B1 118.9(4) . . ?
C30 C26 C20 118.7(4) . . ?
C30 C26 B1 122.4(4) . . ?
N1 C28 C40 108.9(4) . . ?
C38 C28 N1 125.4(4) . . ?
C38 C28 C40 125.6(4) . . ?
C18 C30 N6 123.6(4) . . ?
C26 C30 N6 118.0(3) . . ?
C26 C30 C18 118.2(4) . . ?
C17 C31 H31 119.6 . . ?
C60 C31 C17 120.9(5) . . ?
C60 C31 H31 119.6 . . ?
C10 C32 H32 121.2 . . ?
C24 C32 C10 117.5(4) . . ?
C24 C32 H32 121.2 . . ?
C12 C34 C40 107.1(4) . . ?
C86 C34 C12 119.5(4) . . ?
C86 C34 C40 133.4(4) . . ?
C8 C36 C74 113.8(4) . . ?
C8 C36 B1 115.1(4) . . ?
C74 C36 B1 130.7(4) . . ?
C28 C38 C90 113.5(4) . . ?
C28 C38 B4 116.0(4) . . ?
C90 C38 B4 130.2(4) . . ?
C28 C40 C34 106.7(4) . . ?
C88 C40 C28 118.3(5) . . ?
C88 C40 C34 135.0(4) . . ?
C6 C42 C68 114.5(4) . . ?
C6 C42 B1 117.0(4) . . ?
C68 C42 B1 128.4(4) . . ?
C48 C44 C50 107.6(4) . . ?
C92 C44 C48 119.9(5) . . ?
C92 C44 C50 132.3(4) . . ?
C14 C46 C52 114.5(4) . . ?
C14 C46 B4 118.8(4) . . ?
C52 C46 B4 126.6(4) . . ?
N6 C48 C44 107.6(4) . . ?
C60 C48 N6 131.2(4) . . ?
C60 C48 C44 120.9(4) . . ?
C6 C50 C44 107.6(4) . . ?
C13 C50 C6 117.7(4) . . ?
C13 C50 C44 134.7(4) . . ?
C5 C51 H51A 109.5 . . ?
C5 C51 H51B 109.5 . . ?
C5 C51 H51C 109.5 . . ?
H51A C51 H51B 109.5 . . ?
H51A C51 H51C 109.5 . . ?
H51B C51 H51C 109.5 . . ?
C46 C52 H52 117.7 . . ?
C94 C52 C46 124.5(4) . . ?
C94 C52 H52 117.7 . . ?
C13 C53 H53 119.6 . . ?
C13 C53 C68 120.7(4) . . ?
C68 C53 H53 119.6 . . ?
C22 C54 H54 120.7 . . ?
C67 C54 C22 118.6(4) . . ?
C67 C54 H54 120.7 . . ?
C16 C56 H56 120.4 . . ?
C62 C56 C16 119.3(4) . . ?
C62 C56 H56 120.4 . . ?
C12 C58 H58 120.9 . . ?
C100 C58 C12 118.2(4) . . ?
C100 C58 H58 120.9 . . ?
C31 C60 H60 120.9 . . ?
C48 C60 C31 118.3(4) . . ?
C48 C60 H60 120.9 . . ?
C24 C62 C56 120.7(4) . . ?
C24 C62 H62 119.7 . . ?
C56 C62 H62 119.7 . . ?
C9 C66 C14 120.3(5) . . ?
C9 C66 H66 119.8 . . ?
C14 C66 H66 119.8 . . ?
C54 C67 H67 119.5 . . ?
C54 C67 C74 121.1(4) . . ?
C74 C67 H67 119.5 . . ?
C42 C68 H68 119.1 . . ?
C53 C68 C42 121.8(5) . . ?
C53 C68 H68 119.1 . . ?
C36 C74 H74 118.7 . . ?
C67 C74 C36 122.7(4) . . ?
C67 C74 H74 118.7 . . ?
C86 C75 H75 119.9 . . ?
C86 C75 C100 120.2(5) . . ?
C100 C75 H75 119.9 . . ?
C34 C86 H86 120.2 . . ?
C75 C86 C34 119.6(5) . . ?
C75 C86 H86 120.2 . . ?
C40 C88 H88 120.6 . . ?
C98 C88 C40 118.7(4) . . ?
C98 C88 H88 120.6 . . ?
C5 C89 H89A 109.5 . . ?
C5 C89 H89B 109.5 . . ?
C5 C89 H89C 109.5 . . ?
H89A C89 H89B 109.5 . . ?
H89A C89 H89C 109.5 . . ?
H89B C89 H89C 109.5 . . ?
C38 C90 H90 119.0 . . ?
C98 C90 C38 121.9(5) . . ?
C98 C90 H90 119.0 . . ?
C17 C92 C44 118.8(5) . . ?
C17 C92 H92 120.6 . . ?
C44 C92 H92 120.6 . . ?
C9 C94 C5 120.7(5) . . ?
C52 C94 C5 123.1(5) . . ?
C52 C94 C9 116.2(4) . . ?
C88 C98 C90 121.8(4) . . ?
C88 C98 H98 119.1 . . ?
C90 C98 H98 119.1 . . ?
C5 C99 H99A 109.5 . . ?
C5 C99 H99B 109.5 . . ?
C5 C99 H99C 109.5 . . ?
H99A C99 H99B 109.5 . . ?
H99A C99 H99C 109.5 . . ?
H99B C99 H99C 109.5 . . ?
C58 C100 C75 121.5(5) . . ?
C58 C100 H100 119.3 . . ?
C75 C100 H100 119.3 . . ?
C36 B1 C26 116.8(4) . . ?
C36 B1 C42 129.3(4) . . ?
C42 B1 C26 113.9(4) . . ?
C1 B4 C38 114.6(4) . . ?
C46 B4 C1 113.8(4) . . ?
C46 B4 C38 131.6(4) . . ?
C102 O2 C29 121.9(4) . . ?
C63 N3 C104 106.1(4) . . ?
C84 N3 C63 131.0(4) . . ?
C84 N3 C104 122.8(4) . . ?
C76 N2 C78 108.8(4) . . ?
C80 N2 C76 122.0(4) . . ?
C80 N2 C78 129.2(4) . . ?
C70 N5 C72 118.4(5) . . ?
C83 N5 C70 130.7(5) . . ?
C83 N5 C72 110.8(4) . . ?
C70 C2 C84 119.0(5) . . ?
C70 C2 B3 123.0(4) . . ?
C84 C2 B3 118.0(5) . . ?
C49 C3 H3 119.3 . . ?
C87 C3 H3 119.3 . . ?
C87 C3 C49 121.3(6) . . ?
C55 C7 H7 118.7 . . ?
C55 C7 C79 122.6(5) . . ?
C79 C7 H7 118.7 . . ?
C69 C11 H11 119.1 . . ?
C69 C11 C91 121.7(6) . . ?
C91 C11 H11 119.1 . . ?
C73 C15 C78 118.9(5) . . ?
C73 C15 C82 133.9(5) . . ?
C78 C15 C82 107.0(4) . . ?
C21 C19 H19 119.6 . . ?
C21 C19 C77 120.8(5) . . ?
C77 C19 H19 119.6 . . ?
C19 C21 H21 120.2 . . ?
C29 C21 C19 119.6(5) . . ?
C29 C21 H21 120.2 . . ?
C37 C23 H23 120.3 . . ?
C85 C23 H23 120.3 . . ?
C85 C23 C37 119.4(6) . . ?
H25A C25 H25B 109.5 . . ?
H25A C25 H25C 109.5 . . ?
H25B C25 H25C 109.5 . . ?
C93 C25 H25A 109.5 . . ?
C93 C25 H25B 109.5 . . ?
C93 C25 H25C 109.5 . . ?
C35 C27 B2 131.2(5) . . ?
C76 C27 C35 113.6(4) . . ?
C76 C27 B2 115.1(4) . . ?
O2 C29 C64 123.6(5) . . ?
C21 C29 O2 113.9(4) . . ?
C21 C29 C64 122.5(5) . . ?
C45 C33 C63 120.8(5) . . ?
C45 C33 C81 132.9(6) . . ?
C63 C33 C81 106.3(5) . . ?
C27 C35 H35 119.4 . . ?
C43 C35 C27 121.1(5) . . ?
C43 C35 H35 119.4 . . ?
C23 C37 H37 120.1 . . ?
C39 C37 C23 119.8(5) . . ?
C39 C37 H37 120.1 . . ?
C37 C39 C57 134.9(5) . . ?
C37 C39 C72 116.8(6) . . ?
C57 C39 C72 108.3(5) . . ?
C83 C41 H41 119.7 . . ?
C83 C41 C95 120.7(6) . . ?
C95 C41 H41 119.7 . . ?
C35 C43 H43 118.6 . . ?
C71 C43 C35 122.8(5) . . ?
C71 C43 H43 118.6 . . ?
C33 C45 H45 121.1 . . ?
C79 C45 C33 117.9(6) . . ?
C79 C45 H45 121.1 . . ?
C95 C47 H47 119.7 . . ?
C101 C47 H47 119.7 . . ?
C101 C47 C95 120.6(6) . . ?
C3 C49 H49 120.9 . . ?
C3 C49 C81 118.3(6) . . ?
C81 C49 H49 120.9 . . ?
C7 C55 H55 121.5 . . ?
C7 C55 C63 117.1(5) . . ?
C63 C55 H55 121.5 . . ?
C39 C57 C83 108.6(5) . . ?
C39 C57 C101 133.6(6) . . ?
C101 C57 C83 117.5(6) . . ?
C72 C59 C85 114.0(5) . . ?
C72 C59 B3 116.2(5) . . ?
C85 C59 B3 129.5(6) . . ?
C87 C61 B3 132.1(5) . . ?
C104 C61 C87 110.7(5) . . ?
C104 C61 B3 116.8(5) . . ?
N3 C63 C33 109.3(4) . . ?
C55 C63 N3 129.8(5) . . ?
C55 C63 C33 120.7(5) . . ?
C29 C64 B2 117.5(5) . . ?
C65 C64 C29 115.5(5) . . ?
C65 C64 B2 126.9(4) . . ?
C64 C65 H65 117.7 . . ?
C77 C65 C64 124.5(5) . . ?
C77 C65 H65 117.7 . . ?
C11 C69 H69 121.2 . . ?
C11 C69 C78 117.6(5) . . ?
C78 C69 H69 121.2 . . ?
N5 C70 C102 122.7(5) . . ?
C2 C70 N5 118.5(5) . . ?
C2 C70 C102 118.3(4) . . ?
C43 C71 H71 120.4 . . ?
C43 C71 C82 119.1(5) . . ?
C82 C71 H71 120.4 . . ?
N5 C72 C39 105.9(5) . . ?
C59 C72 N5 128.8(4) . . ?
C59 C72 C39 125.2(5) . . ?
C15 C73 H73 120.1 . . ?
C91 C73 C15 119.8(5) . . ?
C91 C73 H73 120.1 . . ?
N2 C76 C27 125.6(4) . . ?
N2 C76 C82 108.5(5) . . ?
C27 C76 C82 125.8(5) . . ?
C19 C77 C93 120.2(5) . . ?
C65 C77 C19 116.7(6) . . ?
C65 C77 C93 123.1(5) . . ?
N2 C78 C15 108.4(5) . . ?
C69 C78 N2 130.4(4) . . ?
C69 C78 C15 121.1(5) . . ?
C7 C79 H79 119.6 . . ?
C45 C79 C7 120.8(5) . . ?
C45 C79 H79 119.6 . . ?
N2 C80 C84 124.6(5) . . ?
N2 C80 C96 116.2(4) . . ?
C96 C80 C84 119.1(4) . . ?
C49 C81 C33 133.8(6) . . ?
C104 C81 C33 106.6(5) . . ?
C104 C81 C49 119.6(5) . . ?
C71 C82 C15 135.8(5) . . ?
C71 C82 C76 117.3(5) . . ?
C76 C82 C15 106.9(4) . . ?
N5 C83 C57 106.1(5) . . ?
C41 C83 N5 133.1(5) . . ?
C41 C83 C57 120.6(5) . . ?
N3 C84 C2 118.5(5) . . ?
N3 C84 C80 123.5(4) . . ?
C80 C84 C2 118.0(5) . . ?
C23 C85 C59 124.5(7) . . ?
C23 C85 H85 117.8 . . ?
C59 C85 H85 117.8 . . ?
C3 C87 C61 123.6(5) . . ?
C3 C87 H87 118.2 . . ?
C61 C87 H87 118.2 . . ?
C11 C91 H91 119.7 . . ?
C73 C91 C11 120.6(6) . . ?
C73 C91 H91 119.7 . . ?
C25 C93 C77 108.0(5) . . ?
C97 C93 C25 109.4(5) . . ?
C97 C93 C77 112.7(5) . . ?
C97 C93 C103 109.9(6) . . ?
C103 C93 C25 107.3(6) . . ?
C103 C93 C77 109.4(5) . . ?
C41 C95 C47 119.0(7) . . ?
C41 C95 H95 120.5 . . ?
C47 C95 H95 120.5 . . ?
C80 C96 B2 122.0(4) . . ?
C102 C96 C80 117.8(5) . . ?
C102 C96 B2 119.6(5) . . ?
C93 C97 H97A 109.5 . . ?
C93 C97 H97B 109.5 . . ?
C93 C97 H97C 109.5 . . ?
H97A C97 H97B 109.5 . . ?
H97A C97 H97C 109.5 . . ?
H97B C97 H97C 109.5 . . ?
C47 C101 C57 121.2(6) . . ?
C47 C101 H101 119.4 . . ?
C57 C101 H101 119.4 . . ?
O2 C102 C70 117.8(4) . . ?
O2 C102 C96 122.2(5) . . ?
C96 C102 C70 120.0(5) . . ?
C93 C103 H10A 109.5 . . ?
C93 C103 H10B 109.5 . . ?
C93 C103 H10C 109.5 . . ?
H10A C103 H10B 109.5 . . ?
H10A C103 H10C 109.5 . . ?
H10B C103 H10C 109.5 . . ?
C61 C104 N3 122.8(5) . . ?
C81 C104 N3 111.1(4) . . ?
C81 C104 C61 125.9(5) . . ?
C64 B2 C27 131.0(5) . . ?
C64 B2 C96 114.7(4) . . ?
C96 B2 C27 114.3(5) . . ?
C59 B3 C2 112.9(6) . . ?
C61 B3 C2 117.5(5) . . ?
C61 B3 C59 129.6(5) . . ?

loop_
_geom_bond_atom_site_label_1
_geom_bond_atom_site_label_2
_geom_bond_distance
_geom_bond_site_symmetry_2
_geom_bond_publ_flag
O1 C14 1.378(5) . ?
O1 C18 1.370(5) . ?
N1 C4 1.393(5) . ?
N1 C12 1.411(5) . ?
N1 C28 1.391(5) . ?
N4 C8 1.398(5) . ?
N4 C10 1.393(5) . ?
N4 C20 1.396(5) . ?
N6 C6 1.411(5) . ?
N6 C30 1.414(5) . ?
N6 C48 1.412(5) . ?
C1 C4 1.407(6) . ?
C1 C18 1.390(6) . ?
C1 B4 1.542(6) . ?
C4 C20 1.392(6) . ?
C5 C51 1.525(8) . ?
C5 C89 1.522(9) . ?
C5 C94 1.534(7) . ?
C5 C99 1.552(8) . ?
C6 C42 1.374(6) . ?
C6 C50 1.403(6) . ?
C8 C22 1.402(6) . ?
C8 C36 1.398(6) . ?
C9 H9 0.9500 . ?
C9 C66 1.345(7) . ?
C9 C94 1.413(7) . ?
C10 C16 1.421(6) . ?
C10 C32 1.396(5) . ?
C12 C34 1.407(6) . ?
C12 C58 1.380(6) . ?
C13 H13 0.9500 . ?
C13 C50 1.387(7) . ?
C13 C53 1.384(7) . ?
C14 C46 1.403(6) . ?
C14 C66 1.375(6) . ?
C16 C22 1.441(6) . ?
C16 C56 1.393(6) . ?
C17 H17 0.9500 . ?
C17 C31 1.396(7) . ?
C17 C92 1.371(8) . ?
C18 C30 1.413(6) . ?
C20 C26 1.440(5) . ?
C22 C54 1.396(6) . ?
C24 H24 0.9500 . ?
C24 C32 1.383(6) . ?
C24 C62 1.372(6) . ?
C26 C30 1.401(6) . ?
C26 B1 1.558(6) . ?
C28 C38 1.387(6) . ?
C28 C40 1.400(6) . ?
C31 H31 0.9500 . ?
C31 C60 1.388(6) . ?
C32 H32 0.9500 . ?
C34 C40 1.466(7) . ?
C34 C86 1.384(7) . ?
C36 C74 1.402(6) . ?
C36 B1 1.519(7) . ?
C38 C90 1.424(6) . ?
C38 B4 1.547(7) . ?
C40 C88 1.386(6) . ?
C42 C68 1.421(6) . ?
C42 B1 1.521(6) . ?
C44 C48 1.422(6) . ?
C44 C50 1.438(7) . ?
C44 C92 1.384(6) . ?
C46 C52 1.427(6) . ?
C46 B4 1.530(7) . ?
C48 C60 1.371(6) . ?
C51 H51A 0.9800 . ?
C51 H51B 0.9800 . ?
C51 H51C 0.9800 . ?
C52 H52 0.9500 . ?
C52 C94 1.369(7) . ?
C53 H53 0.9500 . ?
C53 C68 1.386(6) . ?
C54 H54 0.9500 . ?
C54 C67 1.388(7) . ?
C56 H56 0.9500 . ?
C56 C62 1.380(6) . ?
C58 H58 0.9500 . ?
C58 C100 1.374(6) . ?
C60 H60 0.9500 . ?
C62 H62 0.9500 . ?
C66 H66 0.9500 . ?
C67 H67 0.9500 . ?
C67 C74 1.397(7) . ?
C68 H68 0.9500 . ?
C74 H74 0.9500 . ?
C75 H75 0.9500 . ?
C75 C86 1.367(8) . ?
C75 C100 1.392(8) . ?
C86 H86 0.9500 . ?
C88 H88 0.9500 . ?
C88 C98 1.380(8) . ?
C89 H89A 0.9800 . ?
C89 H89B 0.9800 . ?
C89 H89C 0.9800 . ?
C90 H90 0.9500 . ?
C90 C98 1.388(7) . ?
C92 H92 0.9500 . ?
C98 H98 0.9500 . ?
C99 H99A 0.9800 . ?
C99 H99B 0.9800 . ?
C99 H99C 0.9800 . ?
C100 H100 0.9500 . ?
O2 C29 1.380(6) . ?
O2 C102 1.359(6) . ?
N3 C63 1.404(6) . ?
N3 C84 1.374(7) . ?
N3 C104 1.414(7) . ?
N2 C76 1.390(6) . ?
N2 C78 1.403(6) . ?
N2 C80 1.383(5) . ?
N5 C70 1.423(6) . ?
N5 C72 1.423(7) . ?
N5 C83 1.391(7) . ?
C2 C70 1.398(8) . ?
C2 C84 1.426(6) . ?
C2 B3 1.576(8) . ?
C3 H3 0.9500 . ?
C3 C49 1.379(9) . ?
C3 C87 1.360(9) . ?
C7 H7 0.9500 . ?
C7 C55 1.378(7) . ?
C7 C79 1.391(8) . ?
C11 H11 0.9500 . ?
C11 C69 1.375(7) . ?
C11 C91 1.385(9) . ?
C15 C73 1.395(7) . ?
C15 C78 1.406(7) . ?
C15 C82 1.447(8) . ?
C19 H19 0.9500 . ?
C19 C21 1.391(8) . ?
C19 C77 1.420(8) . ?
C21 H21 0.9500 . ?
C21 C29 1.364(7) . ?
C23 H23 0.9500 . ?
C23 C37 1.401(9) . ?
C23 C85 1.376(8) . ?
C25 H25A 0.9800 . ?
C25 H25B 0.9800 . ?
C25 H25C 0.9800 . ?
C25 C93 1.535(9) . ?
C27 C35 1.426(7) . ?
C27 C76 1.406(7) . ?
C27 B2 1.553(7) . ?
C29 C64 1.414(7) . ?
C33 C45 1.386(8) . ?
C33 C63 1.421(8) . ?
C33 C81 1.461(7) . ?
C35 H35 0.9500 . ?
C35 C43 1.393(7) . ?
C37 H37 0.9500 . ?
C37 C39 1.382(8) . ?
C39 C57 1.395(9) . ?
C39 C72 1.453(7) . ?
C41 H41 0.9500 . ?
C41 C83 1.347(8) . ?
C41 C95 1.401(8) . ?
C43 H43 0.9500 . ?
C43 C71 1.378(8) . ?
C45 H45 0.9500 . ?
C45 C79 1.378(8) . ?
C47 H47 0.9500 . ?
C47 C95 1.426(10) . ?
C47 C101 1.354(10) . ?
C49 H49 0.9500 . ?
C49 C81 1.383(8) . ?
C55 H55 0.9500 . ?
C55 C63 1.382(7) . ?
C57 C83 1.464(7) . ?
C57 C101 1.399(8) . ?
C59 C72 1.350(8) . ?
C59 C85 1.403(8) . ?
C59 B3 1.545(8) . ?
C61 C87 1.459(8) . ?
C61 C104 1.404(7) . ?
C61 B3 1.471(9) . ?
C64 C65 1.399(7) . ?
C64 B2 1.534(8) . ?
C65 H65 0.9500 . ?
C65 C77 1.380(7) . ?
C69 H69 0.9500 . ?
C69 C78 1.389(8) . ?
C70 C102 1.429(7) . ?
C71 H71 0.9500 . ?
C71 C82 1.390(7) . ?
C73 H73 0.9500 . ?
C73 C91 1.352(9) . ?
C76 C82 1.412(6) . ?
C77 C93 1.542(9) . ?
C79 H79 0.9500 . ?
C80 C84 1.413(7) . ?
C80 C96 1.410(7) . ?
C81 C104 1.375(8) . ?
C85 H85 0.9500 . ?
C87 H87 0.9500 . ?
C91 H91 0.9500 . ?
C93 C97 1.521(10) . ?
C93 C103 1.533(9) . ?
C95 H95 0.9500 . ?
C96 C102 1.402(6) . ?
C96 B2 1.541(8) . ?
C97 H97A 0.9800 . ?
C97 H97B 0.9800 . ?
C97 H97C 0.9800 . ?
C101 H101 0.9500 . ?
C103 H10A 0.9800 . ?
C103 H10B 0.9800 . ?
C103 H10C 0.9800 . ?

loop_
_geom_torsion_atom_site_label_1
_geom_torsion_atom_site_label_2
_geom_torsion_atom_site_label_3
_geom_torsion_atom_site_label_4
_geom_torsion
_geom_torsion_site_symmetry_1
_geom_torsion_site_symmetry_2
_geom_torsion_site_symmetry_3
_geom_torsion_site_symmetry_4
_geom_torsion_publ_flag
O1 C14 C46 C52 -175.4(4) . . . . ?
O1 C14 C46 B4 0.8(6) . . . . ?
O1 C14 C66 C9 175.2(4) . . . . ?
O1 C18 C30 N6 17.3(5) . . . . ?
O1 C18 C30 C26 -157.9(3) . . . . ?
N1 C4 C20 N4 23.9(6) . . . . ?
N1 C4 C20 C26 -155.9(4) . . . . ?
N1 C12 C34 C40 -2.3(4) . . . . ?
N1 C12 C34 C86 179.9(4) . . . . ?
N1 C12 C58 C100 177.5(4) . . . . ?
N1 C28 C38 C90 177.7(4) . . . . ?
N1 C28 C38 B4 -7.1(6) . . . . ?
N1 C28 C40 C34 4.7(4) . . . . ?
N1 C28 C40 C88 -176.8(4) . . . . ?
N4 C8 C22 C16 5.9(4) . . . . ?
N4 C8 C22 C54 -177.5(4) . . . . ?
N4 C8 C36 C74 177.9(4) . . . . ?
N4 C8 C36 B1 -8.3(6) . . . . ?
N4 C10 C16 C22 -3.0(4) . . . . ?
N4 C10 C16 C56 -178.7(4) . . . . ?
N4 C10 C32 C24 178.7(4) . . . . ?
N4 C20 C26 C30 167.1(3) . . . . ?
N4 C20 C26 B1 -10.7(5) . . . . ?
N6 C6 C42 C68 177.7(4) . . . . ?
N6 C6 C42 B1 -6.1(6) . . . . ?
N6 C6 C50 C13 -178.6(4) . . . . ?
N6 C6 C50 C44 4.3(5) . . . . ?
N6 C48 C60 C31 175.7(4) . . . . ?
C1 C4 C20 N4 -151.9(4) . . . . ?
C1 C4 C20 C26 28.3(5) . . . . ?
C1 C18 C30 N6 -164.6(4) . . . . ?
C1 C18 C30 C26 20.2(6) . . . . ?
C4 N1 C12 C34 -177.1(4) . . . . ?
C4 N1 C12 C58 8.3(7) . . . . ?
C4 N1 C28 C38 -5.5(6) . . . . ?
C4 N1 C28 C40 175.9(3) . . . . ?
C4 C1 C18 O1 172.9(3) . . . . ?
C4 C1 C18 C30 -5.1(6) . . . . ?
C4 C1 B4 C38 11.9(5) . . . . ?
C4 C1 B4 C46 -165.4(4) . . . . ?
C4 C20 C26 C30 -13.0(6) . . . . ?
C4 C20 C26 B1 169.2(4) . . . . ?
C6 N6 C30 C18 -158.5(4) . . . . ?
C6 N6 C30 C26 16.7(5) . . . . ?
C6 N6 C48 C44 5.1(4) . . . . ?
C6 N6 C48 C60 -168.9(4) . . . . ?
C6 C42 C68 C53 4.8(6) . . . . ?
C6 C42 B1 C26 13.1(5) . . . . ?
C6 C42 B1 C36 -167.5(4) . . . . ?
C8 N4 C10 C16 6.6(4) . . . . ?
C8 N4 C10 C32 -168.6(4) . . . . ?
C8 N4 C20 C4 -159.0(4) . . . . ?
C8 N4 C20 C26 20.9(5) . . . . ?
C8 C22 C54 C67 -1.5(6) . . . . ?
C8 C36 C74 C67 2.9(7) . . . . ?
C8 C36 B1 C26 16.9(5) . . . . ?
C8 C36 B1 C42 -162.5(4) . . . . ?
C10 N4 C8 C22 -7.8(4) . . . . ?
C10 N4 C8 C36 167.0(4) . . . . ?
C10 N4 C20 C4 23.1(6) . . . . ?
C10 N4 C20 C26 -157.0(4) . . . . ?
C10 C16 C22 C8 -1.7(4) . . . . ?
C10 C16 C22 C54 -177.5(5) . . . . ?
C10 C16 C56 C62 0.2(6) . . . . ?
C12 N1 C4 C1 -156.0(4) . . . . ?
C12 N1 C4 C20 28.2(6) . . . . ?
C12 N1 C28 C38 172.4(4) . . . . ?
C12 N1 C28 C40 -6.2(4) . . . . ?
C12 C34 C40 C28 -1.4(4) . . . . ?
C12 C34 C40 C88 -179.6(5) . . . . ?
C12 C34 C86 C75 2.4(7) . . . . ?
C12 C58 C100 C75 0.2(7) . . . . ?
C13 C53 C68 C42 0.9(7) . . . . ?
C14 O1 C18 C1 -8.4(5) . . . . ?
C14 O1 C18 C30 169.7(3) . . . . ?
C14 C46 C52 C94 -0.1(6) . . . . ?
C14 C46 B4 C1 -6.7(5) . . . . ?
C14 C46 B4 C38 176.5(4) . . . . ?
C16 C10 C32 C24 4.0(6) . . . . ?
C16 C22 C54 C67 173.8(5) . . . . ?
C16 C56 C62 C24 1.5(7) . . . . ?
C17 C31 C60 C48 -0.7(7) . . . . ?
C18 O1 C14 C46 7.1(6) . . . . ?
C18 O1 C14 C66 -171.9(4) . . . . ?
C18 C1 C4 N1 164.6(3) . . . . ?
C18 C1 C4 C20 -19.3(5) . . . . ?
C18 C1 B4 C38 -177.1(3) . . . . ?
C18 C1 B4 C46 5.5(5) . . . . ?
C20 N4 C8 C22 173.9(3) . . . . ?
C20 N4 C8 C36 -11.3(6) . . . . ?
C20 N4 C10 C16 -175.3(4) . . . . ?
C20 N4 C10 C32 9.5(7) . . . . ?
C20 C26 C30 N6 173.7(3) . . . . ?
C20 C26 C30 C18 -10.9(5) . . . . ?
C20 C26 B1 C36 -7.9(5) . . . . ?
C20 C26 B1 C42 171.6(3) . . . . ?
C22 C8 C36 C74 -8.1(6) . . . . ?
C22 C8 C36 B1 165.7(4) . . . . ?
C22 C16 C56 C62 -174.2(4) . . . . ?
C22 C54 C67 C74 -3.2(7) . . . . ?
C28 N1 C4 C1 21.5(5) . . . . ?
C28 N1 C4 C20 -154.4(4) . . . . ?
C28 N1 C12 C34 5.2(4) . . . . ?
C28 N1 C12 C58 -169.4(4) . . . . ?
C28 C38 C90 C98 0.8(6) . . . . ?
C28 C38 B4 C1 3.6(5) . . . . ?
C28 C38 B4 C46 -179.6(4) . . . . ?
C28 C40 C88 C98 -1.8(6) . . . . ?
C30 N6 C6 C42 -9.6(6) . . . . ?
C30 N6 C6 C50 176.1(3) . . . . ?
C30 N6 C48 C44 -177.2(4) . . . . ?
C30 N6 C48 C60 8.8(7) . . . . ?
C30 C26 B1 C36 174.4(4) . . . . ?
C30 C26 B1 C42 -6.1(5) . . . . ?
C31 C17 C92 C44 0.7(7) . . . . ?
C32 C10 C16 C22 172.8(3) . . . . ?
C32 C10 C16 C56 -3.0(6) . . . . ?
C32 C24 C62 C56 -0.3(7) . . . . ?
C34 C12 C58 C100 3.5(6) . . . . ?
C34 C40 C88 C98 176.2(5) . . . . ?
C36 C8 C22 C16 -168.9(4) . . . . ?
C36 C8 C22 C54 7.6(6) . . . . ?
C38 C28 C40 C34 -173.9(4) . . . . ?
C38 C28 C40 C88 4.6(6) . . . . ?
C38 C90 C98 C88 1.7(7) . . . . ?
C40 C28 C38 C90 -3.9(6) . . . . ?
C40 C28 C38 B4 171.3(4) . . . . ?
C40 C34 C86 C75 -174.8(5) . . . . ?
C40 C88 C98 C90 -1.1(7) . . . . ?
C42 C6 C50 C13 7.0(6) . . . . ?
C42 C6 C50 C44 -170.1(4) . . . . ?
C44 C48 C60 C31 2.4(6) . . . . ?
C46 C14 C66 C9 -3.8(7) . . . . ?
C46 C52 C94 C5 175.6(4) . . . . ?
C46 C52 C94 C9 -3.1(6) . . . . ?
C48 N6 C6 C42 168.4(4) . . . . ?
C48 N6 C6 C50 -5.9(4) . . . . ?
C48 N6 C30 C18 23.9(6) . . . . ?
C48 N6 C30 C26 -160.8(4) . . . . ?
C48 C44 C50 C6 -1.2(5) . . . . ?
C48 C44 C50 C13 -177.5(5) . . . . ?
C48 C44 C92 C17 1.0(7) . . . . ?
C50 C6 C42 C68 -8.9(6) . . . . ?
C50 C6 C42 B1 167.3(4) . . . . ?
C50 C13 C53 C68 -3.1(7) . . . . ?
C50 C44 C48 N6 -2.4(4) . . . . ?
C50 C44 C48 C60 172.3(4) . . . . ?
C50 C44 C92 C17 -172.5(5) . . . . ?
C51 C5 C94 C9 -63.6(6) . . . . ?
C51 C5 C94 C52 117.8(6) . . . . ?
C52 C46 B4 C1 169.0(4) . . . . ?
C52 C46 B4 C38 -7.8(7) . . . . ?
C53 C13 C50 C6 -0.5(6) . . . . ?
C53 C13 C50 C44 175.5(5) . . . . ?
C54 C67 C74 C36 2.6(8) . . . . ?
C56 C16 C22 C8 173.1(4) . . . . ?
C56 C16 C22 C54 -2.6(8) . . . . ?
C58 C12 C34 C40 173.0(4) . . . . ?
C58 C12 C34 C86 -4.8(6) . . . . ?
C62 C24 C32 C10 -2.4(6) . . . . ?
C66 C9 C94 C5 -175.8(4) . . . . ?
C66 C9 C94 C52 2.9(7) . . . . ?
C66 C14 C46 C52 3.6(6) . . . . ?
C66 C14 C46 B4 179.8(4) . . . . ?
C68 C42 B1 C26 -171.4(4) . . . . ?
C68 C42 B1 C36 8.0(7) . . . . ?
C74 C36 B1 C26 -170.7(4) . . . . ?
C74 C36 B1 C42 10.0(8) . . . . ?
C86 C34 C40 C28 176.0(5) . . . . ?
C86 C34 C40 C88 -2.2(8) . . . . ?
C86 C75 C100 C58 -2.6(7) . . . . ?
C89 C5 C94 C9 175.7(5) . . . . ?
C89 C5 C94 C52 -2.9(7) . . . . ?
C90 C38 B4 C1 177.9(4) . . . . ?
C90 C38 B4 C46 -5.3(7) . . . . ?
C92 C17 C31 C60 -0.9(7) . . . . ?
C92 C44 C48 N6 -177.4(4) . . . . ?
C92 C44 C48 C60 -2.6(6) . . . . ?
C92 C44 C50 C6 172.9(5) . . . . ?
C92 C44 C50 C13 -3.4(9) . . . . ?
C94 C9 C66 C14 0.3(7) . . . . ?
C99 C5 C94 C9 57.2(7) . . . . ?
C99 C5 C94 C52 -121.4(6) . . . . ?
C100 C75 C86 C34 1.3(7) . . . . ?
B1 C26 C30 N6 -8.6(6) . . . . ?
B1 C26 C30 C18 166.9(4) . . . . ?
B1 C36 C74 C67 -169.7(5) . . . . ?
B1 C42 C68 C53 -170.8(4) . . . . ?
B4 C1 C4 N1 -24.3(5) . . . . ?
B4 C1 C4 C20 151.8(4) . . . . ?
B4 C1 C18 O1 1.7(6) . . . . ?
B4 C1 C18 C30 -176.3(4) . . . . ?
B4 C38 C90 C98 -173.6(4) . . . . ?
B4 C46 C52 C94 -175.9(4) . . . . ?
O2 C29 C64 C65 175.6(4) . . . . ?
O2 C29 C64 B2 -1.5(6) . . . . ?
N2 C76 C82 C15 -4.0(5) . . . . ?
N2 C76 C82 C71 176.3(4) . . . . ?
N2 C80 C84 N3 -24.9(7) . . . . ?
N2 C80 C84 C2 155.6(4) . . . . ?
N2 C80 C96 C102 -163.8(4) . . . . ?
N2 C80 C96 B2 24.8(6) . . . . ?
N5 C70 C102 O2 -15.9(6) . . . . ?
N5 C70 C102 C96 164.8(4) . . . . ?
C2 C70 C102 O2 156.5(4) . . . . ?
C2 C70 C102 C96 -22.8(6) . . . . ?
C3 C49 C81 C33 -174.9(6) . . . . ?
C3 C49 C81 C104 1.2(8) . . . . ?
C7 C55 C63 N3 178.3(4) . . . . ?
C7 C55 C63 C33 -5.0(6) . . . . ?
C11 C69 C78 N2 -177.1(5) . . . . ?
C11 C69 C78 C15 -1.1(7) . . . . ?
C15 C73 C91 C11 -4.2(9) . . . . ?
C19 C21 C29 O2 -176.0(4) . . . . ?
C19 C21 C29 C64 4.7(7) . . . . ?
C19 C77 C93 C25 68.6(6) . . . . ?
C19 C77 C93 C97 -170.4(5) . . . . ?
C19 C77 C93 C103 -47.9(7) . . . . ?
C21 C19 C77 C65 -4.4(7) . . . . ?
C21 C19 C77 C93 174.5(5) . . . . ?
C21 C29 C64 C65 -5.2(6) . . . . ?
C21 C29 C64 B2 177.7(4) . . . . ?
C23 C37 C39 C57 -176.3(6) . . . . ?
C23 C37 C39 C72 0.4(7) . . . . ?
C27 C35 C43 C71 -1.8(7) . . . . ?
C27 C76 C82 C15 174.1(4) . . . . ?
C27 C76 C82 C71 -5.6(7) . . . . ?
C29 O2 C102 C70 -172.2(4) . . . . ?
C29 O2 C102 C96 7.0(6) . . . . ?
C29 C64 C65 C77 0.8(7) . . . . ?
C29 C64 B2 C27 -176.9(4) . . . . ?
C29 C64 B2 C96 6.0(6) . . . . ?
C33 C45 C79 C7 -1.0(8) . . . . ?
C33 C81 C104 N3 -4.9(5) . . . . ?
C33 C81 C104 C61 169.6(5) . . . . ?
C35 C27 C76 N2 -177.4(4) . . . . ?
C35 C27 C76 C82 4.8(6) . . . . ?
C35 C27 B2 C64 3.2(8) . . . . ?
C35 C27 B2 C96 -179.7(4) . . . . ?
C35 C43 C71 C82 1.1(7) . . . . ?
C37 C23 C85 C59 -0.1(8) . . . . ?
C37 C39 C57 C83 177.6(5) . . . . ?
C37 C39 C57 C101 3.7(11) . . . . ?
C37 C39 C72 N5 178.5(4) . . . . ?
C37 C39 C72 C59 -4.9(7) . . . . ?
C39 C57 C83 N5 2.8(5) . . . . ?
C39 C57 C83 C41 -172.8(5) . . . . ?
C39 C57 C101 C47 175.4(6) . . . . ?
C43 C71 C82 C15 -177.3(5) . . . . ?
C43 C71 C82 C76 2.3(7) . . . . ?
C45 C33 C63 N3 -177.9(4) . . . . ?
C45 C33 C63 C55 4.8(7) . . . . ?
C45 C33 C81 C49 -0.3(10) . . . . ?
C45 C33 C81 C104 -176.8(6) . . . . ?
C49 C3 C87 C61 -4.5(10) . . . . ?
C49 C81 C104 N3 178.0(4) . . . . ?
C49 C81 C104 C61 -7.4(8) . . . . ?
C55 C7 C79 C45 0.7(8) . . . . ?
C57 C39 C72 N5 -3.9(5) . . . . ?
C57 C39 C72 C59 172.6(5) . . . . ?
C63 N3 C84 C2 156.7(4) . . . . ?
C63 N3 C84 C80 -22.7(7) . . . . ?
C63 N3 C104 C61 -166.9(4) . . . . ?
C63 N3 C104 C81 7.9(5) . . . . ?
C63 C33 C45 C79 -1.7(8) . . . . ?
C63 C33 C81 C49 176.5(6) . . . . ?
C63 C33 C81 C104 0.1(5) . . . . ?
C64 C65 C77 C19 3.9(7) . . . . ?
C64 C65 C77 C93 -175.0(5) . . . . ?
C65 C64 B2 C27 6.4(8) . . . . ?
C65 C64 B2 C96 -170.7(4) . . . . ?
C65 C77 C93 C25 -112.5(6) . . . . ?
C65 C77 C93 C97 8.5(7) . . . . ?
C65 C77 C93 C103 131.0(6) . . . . ?
C69 C11 C91 C73 5.5(9) . . . . ?
C70 N5 C72 C39 -176.6(4) . . . . ?
C70 N5 C72 C59 7.0(7) . . . . ?
C70 N5 C83 C41 -7.8(9) . . . . ?
C70 N5 C83 C57 177.4(4) . . . . ?
C70 C2 C84 N3 -168.8(4) . . . . ?
C70 C2 C84 C80 10.7(6) . . . . ?
C70 C2 B3 C59 7.1(6) . . . . ?
C70 C2 B3 C61 -174.1(4) . . . . ?
C72 N5 C70 C2 -13.3(6) . . . . ?
C72 N5 C70 C102 159.1(4) . . . . ?
C72 N5 C83 C41 169.4(6) . . . . ?
C72 N5 C83 C57 -5.4(5) . . . . ?
C72 C39 C57 C83 0.7(5) . . . . ?
C72 C39 C57 C101 -173.2(5) . . . . ?
C72 C59 C85 C23 -3.9(8) . . . . ?
C72 C59 B3 C2 -13.0(6) . . . . ?
C72 C59 B3 C61 168.4(5) . . . . ?
C73 C15 C78 N2 179.1(4) . . . . ?
C73 C15 C78 C69 2.3(7) . . . . ?
C73 C15 C82 C71 5.1(9) . . . . ?
C73 C15 C82 C76 -174.6(5) . . . . ?
C76 N2 C78 C15 -5.7(5) . . . . ?
C76 N2 C78 C69 170.7(5) . . . . ?
C76 N2 C80 C84 153.1(4) . . . . ?
C76 N2 C80 C96 -23.3(6) . . . . ?
C76 C27 C35 C43 -1.0(6) . . . . ?
C76 C27 B2 C64 178.1(4) . . . . ?
C76 C27 B2 C96 -4.8(6) . . . . ?
C77 C19 C21 C29 0.4(7) . . . . ?
C78 N2 C76 C27 -172.1(4) . . . . ?
C78 N2 C76 C82 6.0(5) . . . . ?
C78 N2 C80 C84 -27.2(7) . . . . ?
C78 N2 C80 C96 156.3(4) . . . . ?
C78 C15 C73 C91 0.4(8) . . . . ?
C78 C15 C82 C71 -179.8(5) . . . . ?
C78 C15 C82 C76 0.5(5) . . . . ?
C79 C7 C55 C63 2.3(7) . . . . ?
C80 N2 C76 C27 7.6(7) . . . . ?
C80 N2 C76 C82 -174.2(4) . . . . ?
C80 N2 C78 C15 174.6(4) . . . . ?
C80 N2 C78 C69 -9.0(8) . . . . ?
C80 C96 C102 O2 -173.4(4) . . . . ?
C80 C96 C102 C70 5.8(6) . . . . ?
C80 C96 B2 C27 -10.9(6) . . . . ?
C80 C96 B2 C64 166.7(4) . . . . ?
C81 C33 C45 C79 174.8(6) . . . . ?
C81 C33 C63 N3 4.8(5) . . . . ?
C81 C33 C63 C55 -172.5(4) . . . . ?
C82 C15 C73 C91 175.0(5) . . . . ?
C82 C15 C78 N2 3.2(5) . . . . ?
C82 C15 C78 C69 -173.6(4) . . . . ?
C83 N5 C70 C2 163.7(5) . . . . ?
C83 N5 C70 C102 -23.9(7) . . . . ?
C83 N5 C72 C39 5.9(5) . . . . ?
C83 N5 C72 C59 -170.5(5) . . . . ?
C83 C41 C95 C47 -2.2(9) . . . . ?
C83 C57 C101 C47 2.0(8) . . . . ?
C84 N3 C63 C33 174.6(4) . . . . ?
C84 N3 C63 C55 -8.4(8) . . . . ?
C84 N3 C104 C61 11.1(7) . . . . ?
C84 N3 C104 C81 -174.2(4) . . . . ?
C84 C2 C70 N5 -173.2(4) . . . . ?
C84 C2 C70 C102 14.1(6) . . . . ?
C84 C2 B3 C59 -173.7(4) . . . . ?
C84 C2 B3 C61 5.1(6) . . . . ?
C84 C80 C96 C102 19.5(6) . . . . ?
C84 C80 C96 B2 -151.8(4) . . . . ?
C85 C23 C37 C39 1.9(8) . . . . ?
C85 C59 C72 N5 -177.8(4) . . . . ?
C85 C59 C72 C39 6.4(7) . . . . ?
C85 C59 B3 C2 172.7(5) . . . . ?
C85 C59 B3 C61 -6.0(9) . . . . ?
C87 C3 C49 C81 4.4(9) . . . . ?
C87 C61 C104 N3 -179.0(4) . . . . ?
C87 C61 C104 C81 7.0(7) . . . . ?
C87 C61 B3 C2 173.6(5) . . . . ?
C87 C61 B3 C59 -7.8(9) . . . . ?
C91 C11 C69 C78 -2.8(8) . . . . ?
C95 C41 C83 N5 -176.3(5) . . . . ?
C95 C41 C83 C57 -2.1(8) . . . . ?
C95 C47 C101 C57 -6.3(10) . . . . ?
C96 C80 C84 N3 151.4(4) . . . . ?
C96 C80 C84 C2 -28.0(6) . . . . ?
C101 C47 C95 C41 6.4(10) . . . . ?
C101 C57 C83 N5 177.9(4) . . . . ?
C101 C57 C83 C41 2.3(7) . . . . ?
C102 O2 C29 C21 175.4(4) . . . . ?
C102 O2 C29 C64 -5.3(6) . . . . ?
C102 C96 B2 C27 177.8(4) . . . . ?
C102 C96 B2 C64 -4.5(6) . . . . ?
C104 N3 C63 C33 -7.7(5) . . . . ?
C104 N3 C63 C55 169.3(4) . . . . ?
C104 N3 C84 C2 -20.6(6) . . . . ?
C104 N3 C84 C80 159.9(4) . . . . ?
C104 C61 C87 C3 -1.0(8) . . . . ?
C104 C61 B3 C2 -14.3(7) . . . . ?
C104 C61 B3 C59 164.3(5) . . . . ?
B2 C27 C35 C43 173.9(4) . . . . ?
B2 C27 C76 N2 6.8(6) . . . . ?
B2 C27 C76 C82 -171.0(4) . . . . ?
B2 C64 C65 C77 177.5(4) . . . . ?
B2 C96 C102 O2 -1.8(7) . . . . ?
B2 C96 C102 C70 177.4(4) . . . . ?
B3 C2 C70 N5 6.0(6) . . . . ?
B3 C2 C70 C102 -166.7(4) . . . . ?
B3 C2 C84 N3 12.0(6) . . . . ?
B3 C2 C84 C80 -168.6(4) . . . . ?
B3 C59 C72 N5 6.9(7) . . . . ?
B3 C59 C72 C39 -168.9(4) . . . . ?
B3 C59 C85 C23 170.6(5) . . . . ?
B3 C61 C87 C3 171.5(6) . . . . ?
B3 C61 C104 N3 7.2(7) . . . . ?
B3 C61 C104 C81 -166.8(5) . . . . ?

loop_
_smtbx_masks_void_nr
_smtbx_masks_void_average_x
_smtbx_masks_void_average_y
_smtbx_masks_void_average_z
_smtbx_masks_void_volume
_smtbx_masks_void_count_electrons
_smtbx_masks_void_content
1 -0.061 -0.061 0.500 567.4 153.1 '4 CH2Cl2'
2 -0.622 0.122 0.000 567.4 153.1 '4 CH2Cl2'
3 0.107 0.224 0.659 11.0 0.7 ?
4 0.107 0.276 0.159 11.0 0.7 ?
5 0.328 0.727 0.663 8.9 0.0 ?
6 0.328 0.773 0.163 8.9 0.0 ?
7 0.672 0.227 0.837 8.9 0.0 ?
8 0.672 0.273 0.337 8.9 0.0 ?
9 0.893 0.724 0.841 11.0 0.7 ?
10 0.893 0.776 0.341 11.0 0.7 ?
